data_7038017
loop_
_publ_author_name
'Upadhyay, Apoorva'
'Das, Chinmoy'
'Langley, Stuart K.'
'Murray, Keith S.'
'Srivastava, Anant K.'
'Shanmugam, Maheswaran'

_publ_section_title
;
 Heteronuclear Ni(ii)-Ln(iii) (Ln = La, Pr, Tb, Dy) complexes: synthesis
 and single-molecule magnet behaviour.
;
_journal_issue 8
_journal_name_full 'Dalton transactions (Cambridge, England : 2003)'
_journal_page_first 3616
_journal_page_last 3626
_journal_paper_doi 10.1039/c5dt04102c
_journal_volume 45
_journal_year 2016
_chemical_formula_sum 'C84 H72 N6.48 Ni2 O13.95 Pr'
_chemical_formula_weight 1653.73
_space_group_crystal_system monoclinic
_space_group_IT_number 15
_space_group_name_Hall '-C 2yc'
_space_group_name_H-M_alt 'C 1 2/c 1'
_symmetry_space_group_name_Hall '-C 2yc'
_symmetry_space_group_name_H-M 'C 1 2/c 1'
_atom_sites_solution_hydrogens geom
_audit_creation_method SHELXL-2014/7
_audit_update_record
;
2016-01-02 deposited with the CCDC.
2016-01-12 downloaded from the CCDC.
;
_cell_angle_alpha 90
_cell_angle_beta 120.310(4)
_cell_angle_gamma 90
_cell_formula_units_Z 4
_cell_length_a 22.935(5)
_cell_length_b 23.393(5)
_cell_length_c 18.574(4)
_cell_measurement_reflns_used 9973
_cell_measurement_temperature 100(2)
_cell_measurement_theta_max 27.28
_cell_measurement_theta_min 2.16
_cell_volume 8603(3)
_computing_cell_refinement 'Bruker SAINT'
_computing_data_collection 'Bruker APEX2'
_computing_data_reduction 'Bruker SAINT'
_computing_molecular_graphics 'Bruker SHELXTL'
_computing_publication_material 'Bruker SHELXTL'
_computing_structure_refinement 'SHELXL-2014/7 (Sheldrick, 2014)'
_computing_structure_solution 'SHELXL-2014/7 (Sheldrick, 2014)'
_diffrn_ambient_temperature 100(2)
_diffrn_measured_fraction_theta_full 0.989
_diffrn_measured_fraction_theta_max 0.990
_diffrn_measurement_device_type 'Bruker APEX-II CCD'
_diffrn_radiation_type MoK\a
_diffrn_radiation_wavelength 0.71073
_diffrn_reflns_av_R_equivalents 0.0726
_diffrn_reflns_av_unetI/netI 0.0555
_diffrn_reflns_laue_measured_fraction_full 0.989
_diffrn_reflns_laue_measured_fraction_max 0.990
_diffrn_reflns_limit_h_max 28
_diffrn_reflns_limit_h_min -30
_diffrn_reflns_limit_k_max 27
_diffrn_reflns_limit_k_min -31
_diffrn_reflns_limit_l_max 24
_diffrn_reflns_limit_l_min -24
_diffrn_reflns_number 66136
_diffrn_reflns_point_group_measured_fraction_full 0.989
_diffrn_reflns_point_group_measured_fraction_max 0.990
_diffrn_reflns_theta_full 25.242
_diffrn_reflns_theta_max 28.342
_diffrn_reflns_theta_min 1.741
_exptl_absorpt_coefficient_mu 1.052
_exptl_absorpt_correction_T_max 0.9204
_exptl_absorpt_correction_T_min 0.8751
_exptl_absorpt_correction_type multi-scan
_exptl_absorpt_process_details SADABS
_exptl_crystal_colour Green
_exptl_crystal_density_diffrn 1.277
_exptl_crystal_description Needle
_exptl_crystal_F_000 3392
_exptl_crystal_size_max 0.13
_exptl_crystal_size_mid 0.11
_exptl_crystal_size_min 0.08
_refine_diff_density_max 5.919
_refine_diff_density_min -1.638
_refine_diff_density_rms 0.180
_refine_ls_extinction_method none
_refine_ls_goodness_of_fit_ref 1.056
_refine_ls_hydrogen_treatment constr
_refine_ls_matrix_type full
_refine_ls_number_parameters 475
_refine_ls_number_reflns 10632
_refine_ls_number_restraints 5
_refine_ls_restrained_S_all 1.057
_refine_ls_R_factor_all 0.0977
_refine_ls_R_factor_gt 0.0634
_refine_ls_shift/su_max 0.000
_refine_ls_shift/su_mean 0.000
_refine_ls_structure_factor_coef Fsqd
_refine_ls_weighting_details 'w=1/[\s^2^(Fo^2^)+(0.1103P)^2^+71.2293P] where P=(Fo^2^+2Fc^2^)/3'
_refine_ls_weighting_scheme calc
_refine_ls_wR_factor_gt 0.1690
_refine_ls_wR_factor_ref 0.2039
_reflns_Friedel_coverage 0.000
_reflns_number_gt 7438
_reflns_number_total 10632
_reflns_threshold_expression 'I > 2\s(I)'
_cod_data_source_file c5dt04102c2.cif
_cod_data_source_block Ni2Prl_SQ
_cod_depositor_comments
;
The following automatic conversions were performed:

'_exptl_absorpt_correction_type' value 'Multi-scan' changed to
'multi-scan' according to
/usr/data/users/saulius/crontab/automatic-downloads/rss-feeds/RSC/lib/dictionaries/cif_core.dic
dictionary named 'cif_core.dic' version 2.4.2 from 2011-04-26.

Automatic conversion script
Id: cif_fix_values 4268 2015-11-12 08:31:59Z antanas 

 Adding full bibliography for 7038016--7038019.cif.
;
_cod_database_code 7038017
_shelx_shelxl_version_number 2014/7
_shelx_space_group_comment
;
The symmetry employed for this shelxl refinement is uniquely defined
by the following loop, which should always be used as a source of
symmetry information in preference to the above space-group names.
They are only intended as comments.
;

loop_
_space_group_symop_operation_xyz
'x, y, z'
'-x, y, -z+1/2'
'x+1/2, y+1/2, z'
'-x+1/2, y+1/2, -z+1/2'
'-x, -y, -z'
'x, -y, z-1/2'
'-x+1/2, -y+1/2, -z'
'x+1/2, -y+1/2, z-1/2'

loop_
_atom_site_label
_atom_site_type_symbol
_atom_site_fract_x
_atom_site_fract_y
_atom_site_fract_z
_atom_site_U_iso_or_equiv
_atom_site_adp_type
_atom_site_occupancy
_atom_site_site_symmetry_order
_atom_site_calc_flag
_atom_site_refinement_flags_posn
_atom_site_refinement_flags_adp
_atom_site_refinement_flags_occupancy
_atom_site_disorder_assembly
_atom_site_disorder_group
Pr1 Pr 0.5000 0.09508(2) 0.2500 0.01440(12) Uani 1 2 d S T P . .
Ni1 Ni 0.34563(3) 0.09492(2) 0.23397(3) 0.01358(15) Uani 1 1 d . . . . .
C11 C 0.4155(3) 0.1826(2) 0.4055(3) 0.0257(11) Uani 1 1 d . . . . .
N11 N 0.3354(2) 0.10284(18) 0.3405(3) 0.0207(9) Uani 1 1 d . . . . .
O11 O 0.42854(18) 0.14658(13) 0.2935(2) 0.0169(7) Uani 1 1 d . . . . .
C12 C 0.4378(3) 0.2236(3) 0.4710(4) 0.0359(14) Uani 1 1 d . . . . .
H12A H 0.4167 0.2251 0.5038 0.043 Uiso 1 1 calc R U . . .
O12 O 0.53511(19) 0.20596(14) 0.3362(2) 0.0211(7) Uani 1 1 d . . . . .
C13 C 0.4888(4) 0.2606(3) 0.4874(4) 0.0421(17) Uani 1 1 d . . . . .
H13A H 0.5008 0.2894 0.5286 0.051 Uiso 1 1 calc R U . . .
C14 C 0.5236(3) 0.2565(2) 0.4439(4) 0.0333(13) Uani 1 1 d . . . . .
H14A H 0.5609 0.2809 0.4576 0.040 Uiso 1 1 calc R U . . .
C15 C 0.5034(3) 0.2167(2) 0.3809(3) 0.0229(11) Uani 1 1 d . . . . .
C16 C 0.4470(3) 0.18072(19) 0.3577(3) 0.0182(10) Uani 1 1 d . . . . .
C17 C 0.3637(3) 0.1432(2) 0.3953(3) 0.0259(11) Uani 1 1 d . . . . .
H17A H 0.3483 0.1472 0.4338 0.031 Uiso 1 1 calc R U . . .
C18 C 0.2863(3) 0.0711(2) 0.3512(3) 0.0244(11) Uani 1 1 d . . . . .
C19 C 0.2943(3) 0.0129(2) 0.3670(3) 0.0258(11) Uani 1 1 d . . . . .
H19A H 0.3326 -0.0064 0.3720 0.031 Uiso 1 1 calc R U . . .
C20 C 0.2456(3) -0.0169(3) 0.3755(4) 0.0324(13) Uani 1 1 d . . . . .
H20A H 0.2511 -0.0568 0.3868 0.039 Uiso 1 1 calc R U . . .
C21 C 0.1887(3) 0.0112(3) 0.3675(4) 0.0362(14) Uani 1 1 d . . . . .
H21A H 0.1556 -0.0097 0.3730 0.043 Uiso 1 1 calc R U . . .
C22 C 0.1808(3) 0.0690(3) 0.3517(4) 0.0369(14) Uani 1 1 d . . . . .
H22A H 0.1421 0.0884 0.3455 0.044 Uiso 1 1 calc R U . . .
C23 C 0.2315(4) 0.0991(3) 0.3448(4) 0.0338(14) Uani 1 1 d . . . . .
H23A H 0.2274 0.1392 0.3357 0.041 Uiso 1 1 calc R U . . .
C24 C 0.5839(3) 0.2471(2) 0.3422(4) 0.0300(12) Uani 1 1 d . . . . .
H24A H 0.6028 0.2347 0.3078 0.045 Uiso 1 1 calc R U . . .
H24B H 0.5619 0.2844 0.3224 0.045 Uiso 1 1 calc R U . . .
H24C H 0.6202 0.2504 0.4004 0.045 Uiso 1 1 calc R U . . .
C31 C 0.3625(3) -0.0506(2) 0.2563(3) 0.0190(10) Uani 1 1 d . . . . .
O31 O 0.42349(18) 0.03762(13) 0.2798(2) 0.0161(7) Uani 1 1 d . . . . .
N31 N 0.2789(2) 0.02512(17) 0.1814(3) 0.0189(8) Uani 1 1 d . . . . .
C32 C 0.3682(3) -0.1106(2) 0.2703(3) 0.0244(11) Uani 1 1 d . . . . .
H32A H 0.3283 -0.1328 0.2504 0.029 Uiso 1 1 calc R U . . .
O32 O 0.53872(18) -0.01142(14) 0.3457(2) 0.0179(7) Uani 1 1 d . . . . .
C33 C 0.4294(3) -0.1372(2) 0.3115(3) 0.0267(12) Uani 1 1 d . . . . .
H33A H 0.4316 -0.1772 0.3210 0.032 Uiso 1 1 calc R U . . .
C34 C 0.4900(3) -0.1053(2) 0.3402(3) 0.0220(10) Uani 1 1 d . . . . .
H34A H 0.5328 -0.1236 0.3683 0.026 Uiso 1 1 calc R U . . .
C35 C 0.4851(3) -0.04714(19) 0.3262(3) 0.0168(9) Uani 1 1 d . . . . .
C36 C 0.4224(3) -0.01808(19) 0.2870(3) 0.0159(9) Uani 1 1 d . . . . .
C37 C 0.2960(3) -0.0271(2) 0.2046(3) 0.0208(10) Uani 1 1 d . . . . .
H37A H 0.2598 -0.0537 0.1849 0.025 Uiso 1 1 calc R U . . .
C38 C 0.2074(3) 0.0342(2) 0.1257(3) 0.0237(11) Uani 1 1 d . . . . .
C39 C 0.1851(3) 0.0515(2) 0.0440(3) 0.0278(12) Uani 1 1 d . . . . .
H39A H 0.2165 0.0564 0.0254 0.033 Uiso 1 1 calc R U . . .
C40 C 0.1170(3) 0.0616(3) -0.0101(4) 0.0330(13) Uani 1 1 d . . . . .
H40A H 0.1020 0.0742 -0.0654 0.040 Uiso 1 1 calc R U . . .
C41 C 0.0705(3) 0.0535(3) 0.0159(4) 0.0401(15) Uani 1 1 d . . . . .
H41A H 0.0238 0.0600 -0.0215 0.048 Uiso 1 1 calc R U . . .
C42 C 0.0929(3) 0.0356(3) 0.0973(4) 0.0405(15) Uani 1 1 d . . . . .
H42A H 0.0614 0.0305 0.1157 0.049 Uiso 1 1 calc R U . . .
C43 C 0.1612(3) 0.0251(3) 0.1516(4) 0.0297(12) Uani 1 1 d . . . . .
H43A H 0.1761 0.0117 0.2065 0.036 Uiso 1 1 calc R U . . .
C44 C 0.6050(3) -0.0326(2) 0.4032(3) 0.0247(11) Uani 1 1 d . . . . .
H44A H 0.6386 -0.0034 0.4120 0.037 Uiso 1 1 calc R U . . .
H44B H 0.6079 -0.0415 0.4565 0.037 Uiso 1 1 calc R U . . .
H44C H 0.6137 -0.0672 0.3805 0.037 Uiso 1 1 calc R U . . .
C51 C 0.2864(3) 0.1542(2) 0.0391(3) 0.0206(10) Uani 1 1 d . . . . .
N51 N 0.2738(2) 0.15843(17) 0.1630(3) 0.0194(8) Uani 1 1 d . . . . .
O51 O 0.37667(17) 0.10002(13) 0.1484(2) 0.0150(6) Uani 1 1 d . . . . .
C52 C 0.2581(3) 0.1766(2) -0.0425(3) 0.0287(12) Uani 1 1 d . . . . .
H52A H 0.2160 0.1961 -0.0670 0.034 Uiso 1 1 calc R U . . .
O52 O 0.44305(19) 0.09379(14) 0.0712(2) 0.0194(7) Uani 1 1 d . . . . .
C53 C 0.2912(3) 0.1705(2) -0.0870(3) 0.0283(12) Uani 1 1 d . . . . .
H53A H 0.2715 0.1853 -0.1420 0.034 Uiso 1 1 calc R U . . .
C54 C 0.3535(3) 0.1427(2) -0.0513(3) 0.0234(11) Uani 1 1 d . . . . .
H54A H 0.3768 0.1396 -0.0814 0.028 Uiso 1 1 calc R U . . .
C55 C 0.3812(3) 0.1198(2) 0.0276(3) 0.0180(9) Uani 1 1 d . . . . .
C56 C 0.3475(3) 0.12356(19) 0.0737(3) 0.0173(9) Uani 1 1 d . . . . .
C57 C 0.2547(3) 0.1705(2) 0.0866(3) 0.0238(11) Uani 1 1 d . . . . .
H57A H 0.2148 0.1929 0.0578 0.029 Uiso 1 1 calc R U . . .
C58 C 0.2354(2) 0.18717(16) 0.1937(2) 0.0296(12) Uani 1 1 d G . . . .
C59 C 0.1676(2) 0.17483(17) 0.1633(2) 0.0386(15) Uani 1 1 d G . . . .
H59A H 0.1449 0.1483 0.1190 0.046 Uiso 1 1 calc R U . . .
C60 C 0.13310(17) 0.2013(2) 0.1978(3) 0.0498(19) Uani 1 1 d G . . . .
H60A H 0.0868 0.1929 0.1770 0.060 Uiso 1 1 calc R U . . .
C61 C 0.1664(2) 0.2402(2) 0.2626(3) 0.049(2) Uani 1 1 d G . . . .
H61A H 0.1428 0.2583 0.2862 0.059 Uiso 1 1 calc R U . . .
C62 C 0.2341(2) 0.25253(16) 0.2931(2) 0.050(2) Uani 1 1 d G . . . .
H62A H 0.2569 0.2791 0.3374 0.060 Uiso 1 1 calc R U . . .
C63 C 0.26865(17) 0.22602(16) 0.2586(2) 0.0356(14) Uani 1 1 d G . . . .
H63A H 0.3150 0.2345 0.2794 0.043 Uiso 1 1 calc R U . . .
C64 C 0.4729(3) 0.0738(2) 0.0244(3) 0.0257(11) Uani 1 1 d . . . . .
H64A H 0.5167 0.0561 0.0622 0.039 Uiso 1 1 calc R U . . .
H64B H 0.4431 0.0454 -0.0166 0.039 Uiso 1 1 calc R U . . .
H64C H 0.4794 0.1060 -0.0046 0.039 Uiso 1 1 calc R U . . .
N71 N 0.0000 0.0287(4) 0.2500 0.052(4) Uiso 0.4822 2 d DS U P A 1
O71 O 0.0000 0.0864(4) 0.2500 0.067(5) Uiso 0.4822 2 d DS U P A 1
O72 O -0.0198(8) 0.0140(4) 0.1707(2) 0.077(4) Uiso 0.4822 1 d D U P A 1
O1 O 0.4538(7) 0.2529(6) 0.6658(8) 0.022(3) Uiso 0.2589 1 d . . P B 2

loop_
_atom_site_aniso_label
_atom_site_aniso_U_11
_atom_site_aniso_U_22
_atom_site_aniso_U_33
_atom_site_aniso_U_23
_atom_site_aniso_U_13
_atom_site_aniso_U_12
Pr1 0.0129(2) 0.01211(17) 0.01685(18) 0.000 0.00651(14) 0.000
Ni1 0.0127(3) 0.0117(3) 0.0158(3) -0.0006(2) 0.0068(2) -0.0002(2)
C11 0.025(3) 0.027(3) 0.025(3) -0.006(2) 0.012(2) -0.002(2)
N11 0.018(2) 0.023(2) 0.023(2) 0.0014(16) 0.0115(18) 0.0002(16)
O11 0.0166(18) 0.0125(15) 0.0199(16) -0.0057(12) 0.0079(14) -0.0025(12)
C12 0.033(4) 0.046(4) 0.031(3) -0.016(3) 0.017(3) -0.003(3)
O12 0.020(2) 0.0158(16) 0.0279(18) -0.0052(13) 0.0120(15) -0.0050(13)
C13 0.043(4) 0.040(3) 0.040(3) -0.028(3) 0.019(3) -0.012(3)
C14 0.030(3) 0.028(3) 0.038(3) -0.015(2) 0.014(3) -0.006(2)
C15 0.024(3) 0.017(2) 0.024(2) -0.0040(19) 0.009(2) -0.0005(19)
C16 0.019(3) 0.016(2) 0.017(2) -0.0042(17) 0.0065(19) -0.0007(17)
C17 0.025(3) 0.033(3) 0.022(2) -0.004(2) 0.014(2) 0.000(2)
C18 0.022(3) 0.033(3) 0.018(2) 0.000(2) 0.010(2) -0.005(2)
C19 0.022(3) 0.032(3) 0.022(2) 0.003(2) 0.011(2) 0.002(2)
C20 0.034(4) 0.031(3) 0.030(3) 0.008(2) 0.015(3) -0.002(2)
C21 0.031(4) 0.051(4) 0.033(3) 0.007(3) 0.020(3) -0.005(3)
C22 0.025(3) 0.050(4) 0.043(3) 0.004(3) 0.023(3) 0.005(3)
C23 0.048(4) 0.030(3) 0.035(3) 0.001(2) 0.029(3) 0.003(3)
C24 0.022(3) 0.024(3) 0.042(3) -0.001(2) 0.015(3) -0.009(2)
C31 0.022(3) 0.015(2) 0.020(2) -0.0017(17) 0.010(2) -0.0021(18)
O31 0.0157(18) 0.0102(14) 0.0213(16) 0.0004(12) 0.0084(14) 0.0004(12)
N31 0.017(2) 0.0191(19) 0.0204(19) -0.0032(15) 0.0094(17) -0.0012(16)
C32 0.033(3) 0.016(2) 0.034(3) -0.0022(19) 0.024(2) -0.007(2)
O32 0.0116(17) 0.0158(15) 0.0225(17) 0.0022(12) 0.0059(14) 0.0012(12)
C33 0.037(3) 0.016(2) 0.034(3) 0.003(2) 0.023(3) -0.002(2)
C34 0.027(3) 0.017(2) 0.025(2) 0.0024(18) 0.015(2) 0.0036(19)
C35 0.020(3) 0.015(2) 0.017(2) 0.0011(16) 0.0109(19) -0.0015(17)
C36 0.019(3) 0.014(2) 0.016(2) -0.0004(16) 0.0097(18) -0.0002(17)
C37 0.018(3) 0.020(2) 0.026(2) -0.0052(19) 0.012(2) -0.0063(19)
C38 0.016(3) 0.025(2) 0.026(3) -0.005(2) 0.007(2) -0.0064(19)
C39 0.025(3) 0.030(3) 0.027(3) -0.006(2) 0.012(2) -0.004(2)
C40 0.022(3) 0.046(3) 0.023(3) 0.000(2) 0.005(2) 0.000(2)
C41 0.022(3) 0.056(4) 0.034(3) 0.001(3) 0.008(3) 0.004(3)
C42 0.024(3) 0.056(4) 0.040(3) -0.001(3) 0.015(3) -0.002(3)
C43 0.025(3) 0.035(3) 0.027(3) 0.000(2) 0.012(2) -0.001(2)
C44 0.018(3) 0.026(3) 0.024(2) 0.005(2) 0.006(2) 0.002(2)
C51 0.021(3) 0.017(2) 0.021(2) 0.0014(18) 0.009(2) 0.0024(18)
N51 0.014(2) 0.0184(19) 0.022(2) 0.0027(15) 0.0068(17) 0.0062(15)
O51 0.0112(16) 0.0172(15) 0.0147(15) 0.0012(12) 0.0050(12) 0.0027(12)
C52 0.026(3) 0.025(3) 0.026(3) 0.007(2) 0.006(2) 0.009(2)
O52 0.0189(19) 0.0209(16) 0.0176(16) 0.0031(13) 0.0086(14) 0.0027(13)
C53 0.029(3) 0.029(3) 0.022(2) 0.010(2) 0.008(2) 0.009(2)
C54 0.026(3) 0.023(2) 0.022(2) 0.0031(19) 0.012(2) 0.002(2)
C55 0.015(2) 0.015(2) 0.020(2) 0.0010(17) 0.0054(18) 0.0029(17)
C56 0.021(3) 0.011(2) 0.019(2) -0.0010(16) 0.0091(19) -0.0010(17)
C57 0.022(3) 0.019(2) 0.027(3) 0.0005(19) 0.010(2) 0.0053(19)
C58 0.031(3) 0.029(3) 0.030(3) 0.006(2) 0.016(2) 0.011(2)
C59 0.035(4) 0.046(4) 0.037(3) 0.007(3) 0.020(3) 0.011(3)
C60 0.036(4) 0.060(5) 0.052(4) 0.014(4) 0.021(3) 0.022(3)
C61 0.064(5) 0.052(4) 0.041(4) 0.016(3) 0.034(4) 0.035(4)
C62 0.074(6) 0.037(4) 0.041(4) 0.011(3) 0.030(4) 0.027(4)
C63 0.046(4) 0.026(3) 0.037(3) 0.006(2) 0.023(3) 0.011(3)
C64 0.026(3) 0.030(3) 0.022(2) -0.003(2) 0.013(2) 0.000(2)

loop_
_atom_type_symbol
_atom_type_description
_atom_type_scat_dispersion_real
_atom_type_scat_dispersion_imag
_atom_type_scat_source
C C 0.0033 0.0016 'International Tables Vol C Tables 4.2.6.8 and 6.1.1.4'
H H 0.0000 0.0000 'International Tables Vol C Tables 4.2.6.8 and 6.1.1.4'
N N 0.0061 0.0033 'International Tables Vol C Tables 4.2.6.8 and 6.1.1.4'
O O 0.0106 0.0060 'International Tables Vol C Tables 4.2.6.8 and 6.1.1.4'
Ni Ni 0.3393 1.1124 'International Tables Vol C Tables 4.2.6.8 and 6.1.1.4'
Pr Pr -0.2180 2.8214 'International Tables Vol C Tables 4.2.6.8 and 6.1.1.4'

loop_
_geom_angle_atom_site_label_1
_geom_angle_atom_site_label_2
_geom_angle_atom_site_label_3
_geom_angle
_geom_angle_site_symmetry_1
_geom_angle_site_symmetry_3
O11 Pr1 O11 121.74(15) 2_655 .
O11 Pr1 O31 173.99(11) 2_655 .
O11 Pr1 O31 62.11(11) . .
O11 Pr1 O31 62.11(11) 2_655 2_655
O11 Pr1 O31 173.99(11) . 2_655
O31 Pr1 O31 114.50(15) . 2_655
O11 Pr1 O51 114.63(11) 2_655 .
O11 Pr1 O51 62.48(11) . .
O31 Pr1 O51 62.19(11) . .
O31 Pr1 O51 121.12(11) 2_655 .
O11 Pr1 O51 62.48(11) 2_655 2_655
O11 Pr1 O51 114.63(11) . 2_655
O31 Pr1 O51 121.12(11) . 2_655
O31 Pr1 O51 62.19(11) 2_655 2_655
O51 Pr1 O51 174.67(14) . 2_655
O11 Pr1 O52 112.97(11) 2_655 2_655
O11 Pr1 O52 67.66(11) . 2_655
O31 Pr1 O52 72.47(10) . 2_655
O31 Pr1 O52 106.86(11) 2_655 2_655
O51 Pr1 O52 123.58(11) . 2_655
O51 Pr1 O52 56.48(11) 2_655 2_655
O11 Pr1 O52 67.66(11) 2_655 .
O11 Pr1 O52 112.97(11) . .
O31 Pr1 O52 106.86(11) . .
O31 Pr1 O52 72.46(10) 2_655 .
O51 Pr1 O52 56.48(11) . .
O51 Pr1 O52 123.58(11) 2_655 .
O52 Pr1 O52 178.81(13) 2_655 .
O11 Pr1 O32 105.32(10) 2_655 2_655
O11 Pr1 O32 124.38(10) . 2_655
O31 Pr1 O32 69.07(10) . 2_655
O31 Pr1 O32 55.66(10) 2_655 2_655
O51 Pr1 O32 72.45(10) . 2_655
O51 Pr1 O32 112.38(10) 2_655 2_655
O52 Pr1 O32 120.78(9) 2_655 2_655
O52 Pr1 O32 58.03(9) . 2_655
O11 Pr1 O32 124.39(10) 2_655 .
O11 Pr1 O32 105.31(10) . .
O31 Pr1 O32 55.66(10) . .
O31 Pr1 O32 69.08(10) 2_655 .
O51 Pr1 O32 112.37(10) . .
O51 Pr1 O32 72.45(10) 2_655 .
O52 Pr1 O32 58.03(9) 2_655 .
O52 Pr1 O32 120.78(9) . .
O32 Pr1 O32 63.28(13) 2_655 .
O11 Pr1 O12 55.74(11) 2_655 2_655
O11 Pr1 O12 72.77(11) . 2_655
O31 Pr1 O12 124.67(11) . 2_655
O31 Pr1 O12 112.71(10) 2_655 2_655
O51 Pr1 O12 69.62(10) . 2_655
O51 Pr1 O12 105.44(10) 2_655 2_655
O52 Pr1 O12 118.42(10) 2_655 2_655
O52 Pr1 O12 62.77(10) . 2_655
O32 Pr1 O12 120.30(10) 2_655 2_655
O32 Pr1 O12 176.42(9) . 2_655
O11 Pr1 O12 72.77(11) 2_655 .
O11 Pr1 O12 55.74(11) . .
O31 Pr1 O12 112.70(10) . .
O31 Pr1 O12 124.67(11) 2_655 .
O51 Pr1 O12 105.44(10) . .
O51 Pr1 O12 69.62(10) 2_655 .
O52 Pr1 O12 62.77(10) 2_655 .
O52 Pr1 O12 118.42(10) . .
O32 Pr1 O12 176.43(9) 2_655 .
O32 Pr1 O12 120.30(10) . .
O12 Pr1 O12 56.13(14) 2_655 .
O31 Ni1 O11 77.51(14) . .
O31 Ni1 O51 77.79(13) . .
O11 Ni1 O51 78.00(13) . .
O31 Ni1 N31 87.83(15) . .
O11 Ni1 N31 165.31(15) . .
O51 Ni1 N31 98.11(15) . .
O31 Ni1 N51 164.43(16) . .
O11 Ni1 N51 98.13(15) . .
O51 Ni1 N51 86.69(15) . .
N31 Ni1 N51 95.76(17) . .
O31 Ni1 N11 98.87(15) . .
O11 Ni1 N11 87.41(16) . .
O51 Ni1 N11 165.41(16) . .
N31 Ni1 N11 95.93(17) . .
N51 Ni1 N11 95.83(17) . .
O31 Ni1 Pr1 46.52(10) . .
O11 Ni1 Pr1 46.25(10) . .
O51 Ni1 Pr1 46.60(9) . .
N31 Ni1 Pr1 121.42(12) . .
N51 Ni1 Pr1 120.24(13) . .
N11 Ni1 Pr1 121.37(13) . .
C16 C11 C12 119.0(5) . .
C16 C11 C17 123.4(5) . .
C12 C11 C17 117.4(5) . .
C17 N11 C18 112.6(5) . .
C17 N11 Ni1 123.3(4) . .
C18 N11 Ni1 123.1(3) . .
C16 O11 Ni1 129.4(3) . .
C16 O11 Pr1 129.0(3) . .
Ni1 O11 Pr1 97.14(12) . .
C13 C12 C11 121.1(6) . .
C13 C12 H12A 119.5 . .
C11 C12 H12A 119.5 . .
C15 O12 C24 117.3(4) . .
C15 O12 Pr1 114.1(3) . .
C24 O12 Pr1 128.4(3) . .
C12 C13 C14 120.3(5) . .
C12 C13 H13A 119.9 . .
C14 C13 H13A 119.9 . .
C15 C14 C13 119.6(6) . .
C15 C14 H14A 120.2 . .
C13 C14 H14A 120.2 . .
O12 C15 C14 125.7(5) . .
O12 C15 C16 112.9(4) . .
C14 C15 C16 121.4(5) . .
O11 C16 C11 124.2(5) . .
O11 C16 C15 117.5(5) . .
C11 C16 C15 118.3(4) . .
N11 C17 C11 128.6(5) . .
N11 C17 H17A 115.7 . .
C11 C17 H17A 115.7 . .
C23 C18 C19 120.4(5) . .
C23 C18 N11 119.2(5) . .
C19 C18 N11 120.4(5) . .
C18 C19 C20 119.4(6) . .
C18 C19 H19A 120.3 . .
C20 C19 H19A 120.3 . .
C19 C20 C21 120.7(6) . .
C19 C20 H20A 119.7 . .
C21 C20 H20A 119.7 . .
C22 C21 C20 119.9(6) . .
C22 C21 H21A 120.0 . .
C20 C21 H21A 120.0 . .
C21 C22 C23 118.7(6) . .
C21 C22 H22A 120.6 . .
C23 C22 H22A 120.6 . .
C18 C23 C22 120.9(6) . .
C18 C23 H23A 119.5 . .
C22 C23 H23A 119.5 . .
O12 C24 H24A 109.5 . .
O12 C24 H24B 109.5 . .
H24A C24 H24B 109.5 . .
O12 C24 H24C 109.5 . .
H24A C24 H24C 109.5 . .
H24B C24 H24C 109.5 . .
C36 C31 C32 118.4(5) . .
C36 C31 C37 123.4(4) . .
C32 C31 C37 117.9(5) . .
C36 O31 Ni1 129.5(3) . .
C36 O31 Pr1 127.7(3) . .
Ni1 O31 Pr1 96.84(12) . .
C37 N31 C38 115.0(4) . .
C37 N31 Ni1 123.5(4) . .
C38 N31 Ni1 120.8(3) . .
C33 C32 C31 121.8(5) . .
C33 C32 H32A 119.1 . .
C31 C32 H32A 119.1 . .
C35 O32 C44 117.2(4) . .
C35 O32 Pr1 113.6(3) . .
C44 O32 Pr1 129.0(3) . .
C32 C33 C34 120.4(5) . .
C32 C33 H33A 119.8 . .
C34 C33 H33A 119.8 . .
C35 C34 C33 118.3(5) . .
C35 C34 H34A 120.8 . .
C33 C34 H34A 120.8 . .
O32 C35 C34 124.9(5) . .
O32 C35 C36 112.6(4) . .
C34 C35 C36 122.4(5) . .
O31 C36 C31 123.9(4) . .
O31 C36 C35 117.6(4) . .
C31 C36 C35 118.5(4) . .
N31 C37 C31 128.7(5) . .
N31 C37 H37A 115.6 . .
C31 C37 H37A 115.6 . .
C43 C38 C39 119.9(5) . .
C43 C38 N31 121.2(5) . .
C39 C38 N31 118.8(5) . .
C40 C39 C38 119.9(6) . .
C40 C39 H39A 120.1 . .
C38 C39 H39A 120.1 . .
C39 C40 C41 120.5(6) . .
C39 C40 H40A 119.8 . .
C41 C40 H40A 119.8 . .
C40 C41 C42 119.4(6) . .
C40 C41 H41A 120.3 . .
C42 C41 H41A 120.3 . .
C43 C42 C41 120.3(6) . .
C43 C42 H42A 119.9 . .
C41 C42 H42A 119.9 . .
C38 C43 C42 119.9(6) . .
C38 C43 H43A 120.0 . .
C42 C43 H43A 120.0 . .
O32 C44 H44A 109.5 . .
O32 C44 H44B 109.5 . .
H44A C44 H44B 109.5 . .
O32 C44 H44C 109.5 . .
H44A C44 H44C 109.5 . .
H44B C44 H44C 109.5 . .
C56 C51 C52 119.4(5) . .
C56 C51 C57 123.0(5) . .
C52 C51 C57 117.1(5) . .
C57 N51 C58 113.6(4) . .
C57 N51 Ni1 124.4(4) . .
C58 N51 Ni1 121.6(3) . .
C56 O51 Ni1 130.6(3) . .
C56 O51 Pr1 126.6(3) . .
Ni1 O51 Pr1 96.69(12) . .
C53 C52 C51 120.6(5) . .
C53 C52 H52A 119.7 . .
C51 C52 H52A 119.7 . .
C55 O52 C64 117.2(4) . .
C55 O52 Pr1 114.0(3) . .
C64 O52 Pr1 128.7(3) . .
C52 C53 C54 120.3(5) . .
C52 C53 H53A 119.9 . .
C54 C53 H53A 119.9 . .
C55 C54 C53 119.8(5) . .
C55 C54 H54A 120.1 . .
C53 C54 H54A 120.1 . .
O52 C55 C54 125.8(5) . .
O52 C55 C56 112.8(4) . .
C54 C55 C56 121.4(5) . .
O51 C56 C51 123.6(5) . .
O51 C56 C55 118.0(4) . .
C51 C56 C55 118.4(4) . .
N51 C57 C51 128.1(5) . .
N51 C57 H57A 115.9 . .
C51 C57 H57A 115.9 . .
C59 C58 C63 120.0 . .
C59 C58 N51 121.7(3) . .
C63 C58 N51 118.2(3) . .
C60 C59 C58 120.0 . .
C60 C59 H59A 120.0 . .
C58 C59 H59A 120.0 . .
C59 C60 C61 120.0 . .
C59 C60 H60A 120.0 . .
C61 C60 H60A 120.0 . .
C62 C61 C60 120.0 . .
C62 C61 H61A 120.0 . .
C60 C61 H61A 120.0 . .
C61 C62 C63 120.0 . .
C61 C62 H62A 120.0 . .
C63 C62 H62A 120.0 . .
C62 C63 C58 120.0 . .
C62 C63 H63A 120.0 . .
C58 C63 H63A 120.0 . .
O52 C64 H64A 109.5 . .
O52 C64 H64B 109.5 . .
H64A C64 H64B 109.5 . .
O52 C64 H64C 109.5 . .
H64A C64 H64C 109.5 . .
H64B C64 H64C 109.5 . .
O72 N71 O72 150.5(2) . 2
O72 N71 O71 104.76(11) . .
O72 N71 O71 104.76(11) 2 .

loop_
_geom_bond_atom_site_label_1
_geom_bond_atom_site_label_2
_geom_bond_distance
_geom_bond_site_symmetry_2
Pr1 O11 2.475(3) 2_655
Pr1 O11 2.475(3) .
Pr1 O31 2.485(3) .
Pr1 O31 2.485(3) 2_655
Pr1 O51 2.487(3) .
Pr1 O51 2.487(3) 2_655
Pr1 O52 2.891(3) 2_655
Pr1 O52 2.891(3) .
Pr1 O32 2.926(3) 2_655
Pr1 O32 2.926(3) .
Pr1 O12 2.940(3) 2_655
Pr1 O12 2.940(3) .
Ni1 O31 2.043(3) .
Ni1 O11 2.044(3) .
Ni1 O51 2.046(3) .
Ni1 N31 2.110(4) .
Ni1 N51 2.114(4) .
Ni1 N11 2.115(4) .
C11 C16 1.398(8) .
C11 C12 1.426(7) .
C11 C17 1.439(8) .
N11 C17 1.297(7) .
N11 C18 1.443(7) .
O11 C16 1.316(5) .
C12 C13 1.360(10) .
C12 H12A 0.9500 .
O12 C15 1.373(7) .
O12 C24 1.438(6) .
C13 C14 1.396(9) .
C13 H13A 0.9500 .
C14 C15 1.379(7) .
C14 H14A 0.9500 .
C15 C16 1.418(7) .
C17 H17A 0.9500 .
C18 C23 1.369(9) .
C18 C19 1.384(8) .
C19 C20 1.391(8) .
C19 H19A 0.9500 .
C20 C21 1.402(9) .
C20 H20A 0.9500 .
C21 C22 1.378(9) .
C21 H21A 0.9500 .
C22 C23 1.419(9) .
C22 H22A 0.9500 .
C23 H23A 0.9500 .
C24 H24A 0.9800 .
C24 H24B 0.9800 .
C24 H24C 0.9800 .
C31 C36 1.414(7) .
C31 C32 1.422(7) .
C31 C37 1.439(7) .
O31 C36 1.311(5) .
N31 C37 1.288(6) .
N31 C38 1.447(7) .
C32 C33 1.363(8) .
C32 H32A 0.9500 .
O32 C35 1.376(6) .
O32 C44 1.434(6) .
C33 C34 1.422(8) .
C33 H33A 0.9500 .
C34 C35 1.379(6) .
C34 H34A 0.9500 .
C35 C36 1.415(7) .
C37 H37A 0.9500 .
C38 C43 1.384(8) .
C38 C39 1.395(8) .
C39 C40 1.386(8) .
C39 H39A 0.9500 .
C40 C41 1.387(10) .
C40 H40A 0.9500 .
C41 C42 1.393(9) .
C41 H41A 0.9500 .
C42 C43 1.392(9) .
C42 H42A 0.9500 .
C43 H43A 0.9500 .
C44 H44A 0.9800 .
C44 H44B 0.9800 .
C44 H44C 0.9800 .
C51 C56 1.407(7) .
C51 C52 1.414(7) .
C51 C57 1.451(8) .
N51 C57 1.288(7) .
N51 C58 1.435(5) .
O51 C56 1.319(6) .
C52 C53 1.382(9) .
C52 H52A 0.9500 .
O52 C55 1.371(6) .
O52 C64 1.430(6) .
C53 C54 1.395(8) .
C53 H53A 0.9500 .
C54 C55 1.378(7) .
C54 H54A 0.9500 .
C55 C56 1.417(7) .
C57 H57A 0.9500 .
C58 C59 1.3900 .
C58 C63 1.3900 .
C59 C60 1.3900 .
C59 H59A 0.9500 .
C60 C61 1.3900 .
C60 H60A 0.9500 .
C61 C62 1.3900 .
C61 H61A 0.9500 .
C62 C63 1.3900 .
C62 H62A 0.9500 .
C63 H63A 0.9500 .
C64 H64A 0.9800 .
C64 H64B 0.9800 .
C64 H64C 0.9800 .
N71 O72 1.3478(11) .
N71 O72 1.3478(11) 2
N71 O71 1.3490(11) .
